data_7124359
loop_
_publ_author_name
'Brotsman, Victor A.'
'Kemnitz, Erhard'
'Troyanov, Sergey I.'

_publ_section_title
;
 Fused-pentagon C70Cl26 obtained via chlorination-promoted Stone--Wales
 cage transformations of C70
;
_journal_name_full 'Chemical Communications'
_journal_paper_doi 10.1039/C9CC07464C
_journal_year 2019
_chemical_formula_sum 'C70 Cl29.06 V0.71'
_chemical_formula_weight 1907.48
_chemical_name_systematic '[70]fullerene chloride VCl4 solvate'
_space_group_crystal_system monoclinic
_space_group_IT_number 15
_space_group_name_Hall '-C 2yc'
_space_group_name_H-M_alt 'C 1 2/c 1'
_symmetry_space_group_name_Hall '-C 2yc'
_symmetry_space_group_name_H-M 'C 1 2/c 1'
_atom_sites_solution_secondary difmap
_audit_creation_method SHELXL-2014/7
_audit_update_record
;
2019-06-28 deposited with the CCDC.    2019-10-14 downloaded from the CCDC.
;
_cell_angle_alpha 90
_cell_angle_beta 105.4870(10)
_cell_angle_gamma 90
_cell_formula_units_Z 4
_cell_length_a 20.7784(4)
_cell_length_b 17.8911(4)
_cell_length_c 17.4121(3)
_cell_measurement_reflns_used 72000
_cell_measurement_temperature 100(2)
_cell_measurement_theta_max 59.2
_cell_measurement_theta_min 6.5
_cell_volume 6237.9(2)
_computing_cell_refinement X-Area
_computing_data_collection X-Area
_computing_data_reduction X-Area
_computing_structure_refinement 'SHELXL-2014/7 (Sheldrick, 2014)'
_computing_structure_solution SHELXD
_diffrn_ambient_temperature 100(2)
_diffrn_measured_fraction_theta_full 0.996
_diffrn_measured_fraction_theta_max 0.995
_diffrn_measurement_device_type IPDS(Stoe)
_diffrn_radiation_type MoK\a
_diffrn_radiation_wavelength 0.71073
_diffrn_reflns_av_R_equivalents 0.0323
_diffrn_reflns_av_unetI/netI 0.0144
_diffrn_reflns_Laue_measured_fraction_full 0.996
_diffrn_reflns_Laue_measured_fraction_max 0.995
_diffrn_reflns_limit_h_max 28
_diffrn_reflns_limit_h_min -28
_diffrn_reflns_limit_k_max 24
_diffrn_reflns_limit_k_min -24
_diffrn_reflns_limit_l_max 23
_diffrn_reflns_limit_l_min -23
_diffrn_reflns_number 58842
_diffrn_reflns_point_group_measured_fraction_full 0.996
_diffrn_reflns_point_group_measured_fraction_max 0.995
_diffrn_reflns_theta_full 25.000
_diffrn_reflns_theta_max 29.165
_diffrn_reflns_theta_min 3.258
_diffrn_source 'fine-focus sealed tube'
_exptl_absorpt_coefficient_mu 1.416
_exptl_absorpt_correction_T_max 0.824
_exptl_absorpt_correction_T_min 0.624
_exptl_absorpt_correction_type numerical
_exptl_crystal_colour yellow
_exptl_crystal_density_diffrn 2.031
_exptl_crystal_description block
_exptl_crystal_F_000 3722
_exptl_crystal_recrystallization_method 'Re-crystallisation from solvent: VCl4'
_exptl_crystal_size_max 0.480
_exptl_crystal_size_mid 0.320
_exptl_crystal_size_min 0.170
_refine_diff_density_max 1.000
_refine_diff_density_min -0.586
_refine_diff_density_rms 0.083
_refine_ls_extinction_method none
_refine_ls_goodness_of_fit_ref 1.060
_refine_ls_hydrogen_treatment undef
_refine_ls_matrix_type full
_refine_ls_number_parameters 476
_refine_ls_number_reflns 8389
_refine_ls_number_restraints 6
_refine_ls_restrained_S_all 1.060
_refine_ls_R_factor_all 0.0288
_refine_ls_R_factor_gt 0.0266
_refine_ls_shift/su_max 0.002
_refine_ls_shift/su_mean 0.000
_refine_ls_structure_factor_coef Fsqd
_refine_ls_weighting_details 'w=1/[\s^2^(Fo^2^)+(0.0350P)^2^+15.0000P] where P=(Fo^2^+2Fc^2^)/3'
_refine_ls_weighting_scheme calc
_refine_ls_wR_factor_gt 0.0670
_refine_ls_wR_factor_ref 0.0682
_reflns_Friedel_coverage 0.000
_reflns_number_gt 7955
_reflns_number_total 8389
_reflns_threshold_expression 'I > 2\s(I)'
_cod_data_source_file c9cc07464c2.cif
_cod_data_source_block c70cln2abs
_cod_database_code 7124359
_shelx_shelxl_version_number 2014/7
_shelx_space_group_comment
;
The symmetry employed for this shelxl refinement is uniquely defined
by the following loop, which should always be used as a source of
symmetry information in preference to the above space-group names.
They are only intended as comments.
;
_shelx_estimated_absorpt_t_min 0.550
_shelx_estimated_absorpt_t_max 0.795

loop_
_space_group_symop_operation_xyz
'x, y, z'
'-x, y, -z+1/2'
'x+1/2, y+1/2, z'
'-x+1/2, y+1/2, -z+1/2'
'-x, -y, -z'
'x, -y, z-1/2'
'-x+1/2, -y+1/2, -z'
'x+1/2, -y+1/2, z-1/2'

loop_
_atom_site_label
_atom_site_type_symbol
_atom_site_fract_x
_atom_site_fract_y
_atom_site_fract_z
_atom_site_U_iso_or_equiv
_atom_site_adp_type
_atom_site_occupancy
_atom_site_site_symmetry_order
_atom_site_calc_flag
_atom_site_refinement_flags_posn
_atom_site_refinement_flags_adp
_atom_site_refinement_flags_occupancy
Cl1 Cl 0.35083(2) 0.66591(2) 0.51454(2) 0.01157(7) Uani 1 1 d . . .
Cl2 Cl 0.36690(2) 0.83549(2) 0.50364(2) 0.01242(7) Uani 1 1 d . . .
Cl3 Cl 0.36093(2) 0.98376(2) 0.33714(2) 0.01109(7) Uani 1 1 d . . .
Cl4 Cl 0.35825(2) 0.99454(2) 0.16020(2) 0.01258(8) Uani 1 1 d . . .
Cl5 Cl 0.41198(2) 0.92062(2) -0.00174(2) 0.01197(7) Uani 1 1 d . . .
Cl6 Cl 0.50432(2) 0.64406(2) -0.08807(2) 0.01288(8) Uani 1 1 d . . .
Cl7 Cl 0.40868(2) 0.41840(2) 0.24012(2) 0.00825(7) Uani 1 1 d . . .
Cl8 Cl 0.34411(2) 0.51021(2) 0.40170(2) 0.01039(7) Uani 1 1 d . . .
Cl9 Cl 0.24647(2) 0.78023(2) 0.37501(2) 0.01150(7) Uani 1 1 d . . .
Cl10 Cl 0.24477(2) 0.88777(2) 0.24620(2) 0.01105(7) Uani 1 1 d . . .
Cl11 Cl 0.34676(2) 0.68658(2) -0.07303(2) 0.01064(7) Uani 1 1 d . . .
Cl12 Cl 0.27196(2) 0.56746(2) 0.05616(2) 0.01003(7) Uani 1 1 d . . .
Cl13 Cl 0.20970(2) 0.65804(2) 0.21632(2) 0.00997(7) Uani 1 1 d . . .
Cl14 Cl 0.4488(4) 0.7758(4) -0.1006(4) 0.0107(19) Uani 0.0512(17) 1 d . U P
Cl15 Cl 0.4838(4) 1.0381(4) 0.1970(5) 0.014(2) Uani 0.0512(17) 1 d . . P
C1 C 0.39985(7) 0.69537(8) 0.44977(8) 0.0074(2) Uani 1 1 d . . .
C2 C 0.38359(7) 0.78121(8) 0.42502(8) 0.0075(2) Uani 1 1 d . . .
C3 C 0.44196(7) 0.81889(8) 0.40909(8) 0.0073(2) Uani 1 1 d . . .
C4 C 0.44165(7) 0.87066(8) 0.35206(9) 0.0072(2) Uani 1 1 d . . .
C5 C 0.38162(7) 0.90018(8) 0.29392(8) 0.0071(2) Uani 1 1 d . . .
C6 C 0.39894(7) 0.91292(8) 0.21064(8) 0.0071(2) Uani 1 1 d . . .
C7 C 0.47356(7) 0.91529(8) 0.21295(9) 0.0087(3) Uani 1 1 d . . .
C8 C 0.49102(7) 0.89086(8) 0.14774(8) 0.0074(3) Uani 1 1 d . . .
C9 C 0.44418(7) 0.85366(8) 0.07651(8) 0.0066(2) Uani 1 1 d . . .
C10 C 0.49013(7) 0.79971(8) 0.05097(8) 0.0068(2) Uani 1 1 d . . .
C11 C 0.47197(7) 0.73305(8) 0.01879(9) 0.0084(3) Uani 1 1 d . . .
C12 C 0.52304(7) 0.67389(8) 0.01429(8) 0.0069(2) Uani 1 1 d . . .
C13 C 0.49924(7) 0.61390(8) 0.06184(8) 0.0064(2) Uani 1 1 d . . .
C14 C 0.53973(7) 0.56876(8) 0.11900(8) 0.0064(2) Uani 1 1 d . . .
C15 C 0.51480(7) 0.53479(8) 0.17685(8) 0.0060(2) Uani 1 1 d . . .
C16 C 0.44804(7) 0.54214(8) 0.17645(8) 0.0057(2) Uani 1 1 d . . .
C17 C 0.42881(7) 0.51694(8) 0.24974(8) 0.0058(2) Uani 1 1 d . . .
C18 C 0.37305(7) 0.56310(8) 0.26610(8) 0.0062(2) Uani 1 1 d . . .
C19 C 0.38602(7) 0.57750(8) 0.35490(8) 0.0062(2) Uani 1 1 d . . .
C20 C 0.36980(7) 0.65643(8) 0.37167(8) 0.0068(2) Uani 1 1 d . . .
C21 C 0.32962(7) 0.69983(8) 0.31754(8) 0.0067(2) Uani 1 1 d . . .
C22 C 0.32312(7) 0.77869(8) 0.34664(9) 0.0078(3) Uani 1 1 d . . .
C23 C 0.32296(7) 0.84026(8) 0.27783(9) 0.0071(2) Uani 1 1 d . . .
C24 C 0.33160(7) 0.80314(8) 0.20382(8) 0.0070(2) Uani 1 1 d . . .
C25 C 0.36969(7) 0.84379(8) 0.16506(8) 0.0070(2) Uani 1 1 d . . .
C26 C 0.39012(7) 0.81364(8) 0.10145(8) 0.0065(2) Uani 1 1 d . . .
C27 C 0.37331(7) 0.73995(8) 0.07711(8) 0.0062(2) Uani 1 1 d . . .
C28 C 0.40647(7) 0.69781(8) 0.02273(8) 0.0062(2) Uani 1 1 d . . .
C29 C 0.43297(7) 0.62448(8) 0.06306(8) 0.0062(2) Uani 1 1 d . . .
C30 C 0.40619(7) 0.58773(8) 0.11842(8) 0.0060(2) Uani 1 1 d . . .
C31 C 0.33949(7) 0.61418(8) 0.12727(8) 0.0062(2) Uani 1 1 d . . .
C32 C 0.33338(7) 0.60633(8) 0.21180(8) 0.0063(2) Uani 1 1 d . . .
C33 C 0.29805(7) 0.67370(8) 0.23416(8) 0.0065(2) Uani 1 1 d . . .
C34 C 0.31465(7) 0.73069(8) 0.17978(8) 0.0064(2) Uani 1 1 d . . .
C35 C 0.33672(7) 0.69856(8) 0.11873(8) 0.0061(2) Uani 1 1 d . . .
V1 V 0.5000 0.17198(3) 0.2500 0.00921(13) Uani 0.7149(16) 2 d S T P
Cl01 Cl 0.41249(3) 0.23766(3) 0.21130(4) 0.01773(14) Uani 0.7149(16) 1 d . . P
Cl02 Cl 0.49076(3) 0.10535(4) 0.34735(4) 0.02346(16) Uani 0.7149(16) 1 d . . P

loop_
_atom_site_aniso_label
_atom_site_aniso_U_11
_atom_site_aniso_U_22
_atom_site_aniso_U_33
_atom_site_aniso_U_23
_atom_site_aniso_U_13
_atom_site_aniso_U_12
Cl1 0.01114(16) 0.01645(17) 0.00929(15) -0.00010(12) 0.00649(12) -0.00182(13)
Cl2 0.01365(17) 0.01516(17) 0.00949(15) -0.00517(12) 0.00490(13) 0.00121(13)
Cl3 0.01240(16) 0.00823(15) 0.01186(16) -0.00422(12) 0.00189(12) 0.00259(12)
Cl4 0.01544(17) 0.00853(15) 0.01271(16) 0.00269(12) 0.00192(13) 0.00559(12)
Cl5 0.01306(17) 0.01248(16) 0.00916(15) 0.00580(12) 0.00086(12) 0.00312(12)
Cl6 0.01463(17) 0.01866(18) 0.00584(15) -0.00373(12) 0.00359(12) -0.00173(13)
Cl7 0.00879(15) 0.00548(14) 0.01011(15) -0.00046(11) 0.00191(12) -0.00190(11)
Cl8 0.01048(16) 0.01096(15) 0.01101(15) 0.00127(12) 0.00511(12) -0.00390(12)
Cl9 0.00716(15) 0.01591(17) 0.01292(16) -0.00254(13) 0.00524(12) 0.00087(12)
Cl10 0.00627(15) 0.01260(16) 0.01307(16) -0.00216(12) 0.00049(12) 0.00400(12)
Cl11 0.01056(16) 0.01332(16) 0.00510(14) -0.00187(12) -0.00303(12) 0.00173(12)
Cl12 0.00662(15) 0.01201(16) 0.00963(15) -0.00392(12) -0.00102(12) -0.00283(12)
Cl13 0.00406(14) 0.01237(16) 0.01339(16) -0.00173(12) 0.00218(12) -0.00118(12)
Cl14 0.013(3) 0.016(3) 0.002(3) 0.003(2) -0.001(2) 0.004(2)
Cl15 0.016(4) 0.005(3) 0.017(3) 0.002(2) -0.001(3) -0.002(2)
C1 0.0068(6) 0.0100(6) 0.0061(6) 0.0002(5) 0.0027(5) -0.0007(5)
C2 0.0082(6) 0.0089(6) 0.0056(6) -0.0022(5) 0.0020(5) 0.0009(5)
C3 0.0072(6) 0.0080(6) 0.0064(6) -0.0020(5) 0.0012(5) 0.0004(5)
C4 0.0064(6) 0.0073(6) 0.0074(6) -0.0027(5) 0.0008(5) 0.0008(5)
C5 0.0076(6) 0.0064(6) 0.0071(6) -0.0019(5) 0.0015(5) 0.0015(5)
C6 0.0067(6) 0.0065(6) 0.0069(6) 0.0001(5) -0.0001(5) 0.0015(5)
C7 0.0073(6) 0.0093(6) 0.0081(6) 0.0005(5) -0.0002(5) 0.0004(5)
C8 0.0067(6) 0.0068(6) 0.0072(6) 0.0015(5) -0.0004(5) -0.0003(5)
C9 0.0070(6) 0.0069(6) 0.0048(6) 0.0014(5) 0.0000(5) 0.0013(5)
C10 0.0061(6) 0.0098(6) 0.0043(6) 0.0019(5) 0.0010(5) 0.0010(5)
C11 0.0070(6) 0.0105(6) 0.0077(6) 0.0006(5) 0.0018(5) 0.0007(5)
C12 0.0074(6) 0.0092(6) 0.0042(6) -0.0006(5) 0.0016(5) 0.0003(5)
C13 0.0074(6) 0.0078(6) 0.0042(6) -0.0012(5) 0.0020(5) 0.0000(5)
C14 0.0059(6) 0.0072(6) 0.0065(6) -0.0016(5) 0.0025(5) 0.0004(5)
C15 0.0061(6) 0.0052(6) 0.0060(6) -0.0005(5) 0.0003(5) 0.0009(5)
C16 0.0068(6) 0.0051(6) 0.0051(6) -0.0010(4) 0.0012(5) -0.0010(5)
C17 0.0057(6) 0.0047(6) 0.0065(6) -0.0001(5) 0.0011(5) -0.0016(5)
C18 0.0050(6) 0.0065(6) 0.0077(6) -0.0015(5) 0.0026(5) -0.0026(5)
C19 0.0057(6) 0.0076(6) 0.0057(6) 0.0002(5) 0.0023(5) -0.0015(5)
C20 0.0062(6) 0.0088(6) 0.0066(6) -0.0017(5) 0.0036(5) -0.0018(5)
C21 0.0052(6) 0.0082(6) 0.0078(6) -0.0023(5) 0.0034(5) -0.0013(5)
C22 0.0062(6) 0.0096(6) 0.0078(6) -0.0016(5) 0.0020(5) 0.0003(5)
C23 0.0050(6) 0.0079(6) 0.0079(6) -0.0014(5) 0.0010(5) 0.0018(5)
C24 0.0050(6) 0.0085(6) 0.0065(6) -0.0008(5) 0.0001(5) 0.0019(5)
C25 0.0062(6) 0.0064(6) 0.0070(6) -0.0003(5) -0.0006(5) 0.0014(5)
C26 0.0055(6) 0.0069(6) 0.0059(6) 0.0012(5) -0.0007(5) 0.0016(5)
C27 0.0046(6) 0.0080(6) 0.0046(6) -0.0005(5) -0.0011(5) 0.0011(5)
C28 0.0061(6) 0.0081(6) 0.0035(5) -0.0007(5) -0.0004(5) 0.0003(5)
C29 0.0064(6) 0.0074(6) 0.0037(6) -0.0013(5) -0.0004(5) 0.0000(5)
C30 0.0051(6) 0.0066(6) 0.0058(6) -0.0021(5) 0.0003(5) -0.0004(5)
C31 0.0049(6) 0.0070(6) 0.0056(6) -0.0016(5) -0.0004(5) -0.0008(5)
C32 0.0048(6) 0.0070(6) 0.0073(6) -0.0024(5) 0.0018(5) -0.0022(5)
C33 0.0036(6) 0.0078(6) 0.0076(6) -0.0008(5) 0.0009(5) 0.0000(5)
C34 0.0033(6) 0.0085(6) 0.0064(6) -0.0002(5) -0.0004(5) 0.0002(5)
C35 0.0041(6) 0.0069(6) 0.0059(6) -0.0011(5) -0.0012(5) 0.0004(5)
V1 0.0076(2) 0.0102(2) 0.0100(2) 0.000 0.00272(18) 0.000
Cl01 0.0100(3) 0.0169(3) 0.0261(3) 0.0028(2) 0.0043(2) 0.00344(19)
Cl02 0.0258(3) 0.0258(3) 0.0180(3) 0.0082(2) 0.0044(2) -0.0082(2)

loop_
_atom_type_symbol
_atom_type_description
_atom_type_scat_dispersion_real
_atom_type_scat_dispersion_imag
_atom_type_scat_source
C C 0.0033 0.0016 'International Tables Vol C Tables 4.2.6.8 and 6.1.1.4'
Cl Cl 0.1484 0.1585 'International Tables Vol C Tables 4.2.6.8 and 6.1.1.4'
V V 0.3005 0.5294 'International Tables Vol C Tables 4.2.6.8 and 6.1.1.4'

loop_
_geom_angle_atom_site_label_1
_geom_angle_atom_site_label_2
_geom_angle_atom_site_label_3
_geom_angle
_geom_angle_site_symmetry_1
_geom_angle_site_symmetry_3
Cl02 Cl15 Cl15 114.6(4) 2_665 2_655
Cl02 Cl15 C7 149.1(5) 2_665 .
Cl15 Cl15 C7 83.9(2) 2_655 .
Cl02 Cl15 V1 55.8(2) 2_665 1_565
Cl15 Cl15 V1 69.53(17) 2_655 1_565
C7 Cl15 V1 152.3(4) . 1_565
C20 C1 C12 111.80(12) . 2_655
C20 C1 C2 101.13(11) . .
C12 C1 C2 116.77(12) 2_655 .
C20 C1 Cl1 105.33(10) . .
C12 C1 Cl1 111.17(9) 2_655 .
C2 C1 Cl1 109.66(10) . .
C3 C2 C22 110.62(12) . .
C3 C2 C1 111.24(12) . .
C22 C2 C1 105.34(11) . .
C3 C2 Cl2 103.47(10) . .
C22 C2 Cl2 113.74(10) . .
C1 C2 Cl2 112.59(10) . .
C4 C3 C10 109.21(13) . 2_655
C4 C3 C2 127.25(13) . .
C10 C3 C2 123.31(13) 2_655 .
C3 C4 C8 110.72(13) . 2_655
C3 C4 C5 125.69(14) . .
C8 C4 C5 123.50(13) 2_655 .
C4 C5 C23 110.27(12) . .
C4 C5 C6 108.57(12) . .
C23 C5 C6 106.46(11) . .
C4 C5 Cl3 105.42(10) . .
C23 C5 Cl3 112.40(10) . .
C6 C5 Cl3 113.70(10) . .
C25 C6 C7 107.33(12) . .
C25 C6 C5 101.74(11) . .
C7 C6 C5 116.64(12) . .
C25 C6 Cl4 109.81(10) . .
C7 C6 Cl4 109.25(10) . .
C5 C6 Cl4 111.63(10) . .
C8 C7 C7 115.85(16) . 2_655
C8 C7 C6 117.54(13) . .
C7 C7 C6 122.67(17) 2_655 .
C8 C7 Cl15 99.1(2) . .
C7 C7 Cl15 92.1(2) 2_655 .
C6 C7 Cl15 98.8(2) . .
C7 C8 C4 123.74(13) . 2_655
C7 C8 C9 124.94(14) . .
C4 C8 C9 107.62(12) 2_655 .
C26 C9 C10 111.37(12) . .
C26 C9 C8 110.03(12) . .
C10 C9 C8 101.81(11) . .
C26 C9 Cl5 112.49(10) . .
C10 C9 Cl5 109.83(10) . .
C8 C9 Cl5 110.81(10) . .
C11 C10 C3 123.33(14) . 2_655
C11 C10 C9 124.66(13) . .
C3 C10 C9 108.78(12) 2_655 .
C10 C11 C12 121.65(13) . .
C10 C11 C28 120.72(13) . .
C12 C11 C28 111.15(12) . .
C10 C11 Cl14 93.1(2) . .
C12 C11 Cl14 100.3(2) . .
C28 C11 Cl14 102.7(2) . .
C11 C12 C13 97.53(11) . .
C11 C12 C1 116.94(12) . 2_655
C13 C12 C1 113.21(12) . 2_655
C11 C12 Cl6 106.79(10) . .
C13 C12 Cl6 108.35(10) . .
C1 C12 Cl6 112.74(10) 2_655 .
C14 C13 C29 118.86(13) . .
C14 C13 C12 125.66(13) . .
C29 C13 C12 112.28(12) . .
C13 C14 C15 120.34(13) . .
C13 C14 C19 122.61(13) . 2_655
C15 C14 C19 112.31(12) . 2_655
C14 C15 C16 121.28(13) . .
C14 C15 C17 110.40(12) . 2_655
C16 C15 C17 124.60(12) . 2_655
C15 C16 C30 118.90(13) . .
C15 C16 C17 117.23(12) . .
C30 C16 C17 122.04(13) . .
C16 C17 C18 112.76(12) . .
C16 C17 C15 109.31(11) . 2_655
C18 C17 C15 100.63(11) . 2_655
C16 C17 Cl7 108.71(9) . .
C18 C17 Cl7 112.35(10) . .
C15 C17 Cl7 112.95(10) 2_655 .
C32 C18 C17 123.16(13) . .
C32 C18 C19 122.33(13) . .
C17 C18 C19 110.38(12) . .
C14 C19 C20 107.86(12) 2_655 .
C14 C19 C18 100.35(11) 2_655 .
C20 C19 C18 111.72(12) . .
C14 C19 Cl8 112.11(10) 2_655 .
C20 C19 Cl8 112.36(10) . .
C18 C19 Cl8 111.78(10) . .
C21 C20 C19 122.92(13) . .
C21 C20 C1 113.59(13) . .
C19 C20 C1 123.43(13) . .
C20 C21 C33 122.27(13) . .
C20 C21 C22 113.66(13) . .
C33 C21 C22 123.94(12) . .
C21 C22 C2 101.10(11) . .
C21 C22 C23 111.50(11) . .
C2 C22 C23 117.31(12) . .
C21 C22 Cl9 105.76(10) . .
C2 C22 Cl9 108.68(10) . .
C23 C22 Cl9 111.47(10) . .
C24 C23 C5 100.81(11) . .
C24 C23 C22 110.81(11) . .
C5 C23 C22 118.41(11) . .
C24 C23 Cl10 104.66(10) . .
C5 C23 Cl10 108.94(10) . .
C22 C23 Cl10 111.86(10) . .
C25 C24 C34 118.78(13) . .
C25 C24 C23 113.76(13) . .
C34 C24 C23 126.62(13) . .
C24 C25 C26 121.41(13) . .
C24 C25 C6 112.28(13) . .
C26 C25 C6 124.71(13) . .
C25 C26 C27 119.98(13) . .
C25 C26 C9 117.24(13) . .
C27 C26 C9 120.69(13) . .
C35 C27 C26 117.97(13) . .
C35 C27 C28 117.60(12) . .
C26 C27 C28 122.69(13) . .
C27 C28 C11 112.65(12) . .
C27 C28 C29 108.08(11) . .
C11 C28 C29 99.25(11) . .
C27 C28 Cl11 108.55(10) . .
C11 C28 Cl11 114.09(10) . .
C29 C28 Cl11 113.93(10) . .
C13 C29 C30 121.48(13) . .
C13 C29 C28 110.31(12) . .
C30 C29 C28 124.21(13) . .
C29 C30 C16 119.00(13) . .
C29 C30 C31 117.87(12) . .
C16 C30 C31 121.14(13) . .
C30 C31 C35 108.28(12) . .
C30 C31 C32 112.74(12) . .
C35 C31 C32 100.17(11) . .
C30 C31 Cl12 110.51(10) . .
C35 C31 Cl12 113.00(10) . .
C32 C31 Cl12 111.76(10) . .
C18 C32 C33 122.20(13) . .
C18 C32 C31 123.30(13) . .
C33 C32 C31 110.32(12) . .
C34 C33 C21 106.60(12) . .
C34 C33 C32 99.82(11) . .
C21 C33 C32 112.34(12) . .
C34 C33 Cl13 113.23(10) . .
C21 C33 Cl13 112.21(10) . .
C32 C33 Cl13 111.94(10) . .
C24 C34 C35 120.76(13) . .
C24 C34 C33 122.22(13) . .
C35 C34 C33 112.45(12) . .
C34 C35 C27 120.99(13) . .
C34 C35 C31 110.39(12) . .
C27 C35 C31 124.59(13) . .
Cl01 V1 Cl01 112.61(4) 2_655 .
Cl01 V1 Cl02 108.09(2) 2_655 .
Cl01 V1 Cl02 108.21(3) . .
Cl01 V1 Cl02 108.21(3) 2_655 2_655
Cl01 V1 Cl02 108.10(2) . 2_655
Cl02 V1 Cl02 111.67(5) . 2_655
Cl01 V1 Cl15 130.84(18) 2_655 1_545
Cl01 V1 Cl15 112.68(17) . 1_545
Cl02 V1 Cl15 74.38(18) . 1_545
Cl02 V1 Cl15 38.46(18) 2_655 1_545
Cl01 V1 Cl15 112.68(17) 2_655 2_645
Cl01 V1 Cl15 130.84(18) . 2_645
Cl02 V1 Cl15 38.46(18) . 2_645
Cl02 V1 Cl15 74.38(18) 2_655 2_645
Cl15 V1 Cl15 40.9(3) 1_545 2_645
Cl15 Cl02 V1 85.7(3) 2_645 .

loop_
_geom_bond_atom_site_label_1
_geom_bond_atom_site_label_2
_geom_bond_distance
_geom_bond_site_symmetry_2
Cl1 C1 1.7888(15) .
Cl2 C2 1.7864(15) .
Cl3 C5 1.7775(15) .
Cl4 C6 1.7950(15) .
Cl5 C9 1.8035(14) .
Cl6 C12 1.8006(14) .
Cl7 C17 1.8094(14) .
Cl8 C19 1.8030(15) .
Cl9 C22 1.7893(15) .
Cl10 C23 1.7854(15) .
Cl11 C28 1.8041(14) .
Cl12 C31 1.8092(14) .
Cl13 C33 1.8002(15) .
Cl14 C11 2.145(6) .
Cl15 Cl02 1.595(7) 2_665
Cl15 Cl15 1.789(15) 2_655
Cl15 C7 2.231(7) .
Cl15 V1 2.558(7) 1_565
C1 C20 1.507(2) .
C1 C12 1.603(2) 2_655
C1 C2 1.606(2) .
C2 C3 1.477(2) .
C2 C22 1.590(2) .
C3 C4 1.357(2) .
C3 C10 1.438(2) 2_655
C4 C8 1.444(2) 2_655
C4 C5 1.478(2) .
C5 C23 1.591(2) .
C5 C6 1.601(2) .
C6 C25 1.507(2) .
C6 C7 1.541(2) .
C7 C8 1.353(2) .
C7 C7 1.454(3) 2_655
C8 C4 1.444(2) 2_655
C8 C9 1.5112(19) .
C9 C26 1.491(2) .
C9 C10 1.506(2) .
C10 C11 1.329(2) .
C10 C3 1.438(2) 2_655
C11 C12 1.516(2) .
C11 C28 1.518(2) .
C12 C13 1.517(2) .
C12 C1 1.604(2) 2_655
C13 C14 1.380(2) .
C13 C29 1.396(2) .
C14 C15 1.3897(19) .
C14 C19 1.496(2) 2_655
C15 C16 1.391(2) .
C15 C17 1.5196(19) 2_655
C16 C30 1.4045(19) .
C16 C17 1.5046(19) .
C17 C18 1.511(2) .
C17 C15 1.5196(19) 2_655
C18 C32 1.325(2) .
C18 C19 1.5190(19) .
C19 C14 1.496(2) 2_655
C19 C20 1.499(2) .
C20 C21 1.330(2) .
C21 C33 1.4994(19) .
C21 C22 1.517(2) .
C22 C23 1.627(2) .
C23 C24 1.5025(19) .
C24 C25 1.377(2) .
C24 C34 1.379(2) .
C25 C26 1.396(2) .
C26 C27 1.4002(19) .
C27 C35 1.395(2) .
C27 C28 1.513(2) .
C28 C29 1.520(2) .
C29 C30 1.399(2) .
C30 C31 1.511(2) .
C31 C35 1.517(2) .
C31 C32 1.5172(19) .
C32 C33 1.515(2) .
C33 C34 1.493(2) .
C34 C35 1.3897(19) .
V1 Cl01 2.1182(6) 2_655
V1 Cl01 2.1183(6) .
V1 Cl02 2.1225(6) .
V1 Cl02 2.1225(6) 2_655
V1 Cl15 2.558(7) 1_545
V1 Cl15 2.558(7) 2_645
Cl02 Cl15 1.595(7) 2_645
